data_4310762
loop_
_publ_author_name
'Lan-Chang Liang'
'Mei-Hui Huang'
'Chen-Hsiung Hung'

_publ_section_title
;
 Aluminum Complexes Incorporating Bidentate Amido Phosphine Ligands
;
_journal_name_full 'Inorganic Chemistry'
_journal_page_first 2166
_journal_page_last 2174
_journal_paper_doi 10.1021/ic035373q
_journal_volume 43
_journal_year 2004
_chemical_compound_source 'Local laboratory'
_chemical_formula_moiety 'C30 H33 Al N P '
_chemical_formula_sum 'C30 H33 Al N P'
_chemical_formula_weight 465.557
_chemical_name_systematic
;
 ?
;
_space_group_IT_number 14
_symmetry_cell_setting monoclinic
_symmetry_space_group_name_Hall '-P 2ybc'
_symmetry_space_group_name_H-M 'P 1 21/c 1'
_atom_sites_solution_primary direct
_atom_sites_solution_secondary difmap
_audit_creation_method maXus
_cell_angle_alpha 90.00
_cell_angle_beta 96.725(4)
_cell_angle_gamma 90.00
_cell_formula_units_Z 4
_cell_length_a 9.7187(5)
_cell_length_b 14.9887(10)
_cell_length_c 18.5256(11)
_cell_measurement_reflns_used 10088
_cell_measurement_temperature 298
_cell_measurement_theta_max 25.028
_cell_measurement_theta_min 1.358
_cell_volume 2680.1(3)
_computing_cell_refinement 'HKL Scalepack (Otwinowski & Minor 1997)'
_computing_data_collection KappaCCD
_computing_data_reduction 'Denzo and Scalepak (Otwinowski & Minor, 1997)'
_computing_structure_refinement 'SHELXL-97 (Sheldrick, 1997)'
_computing_structure_solution 'SIR92 (Altomare et al., 1994)'
_diffrn_measured_fraction_theta_full 0.970
_diffrn_measured_fraction_theta_max 0.970
_diffrn_measurement_device KappaCCD
_diffrn_measurement_method CCD
_diffrn_orient_matrix_type X=UH
_diffrn_orient_matrix_UB_11 -0.08418
_diffrn_orient_matrix_UB_12 0.05783
_diffrn_orient_matrix_UB_13 0.01744
_diffrn_orient_matrix_UB_21 -0.01887
_diffrn_orient_matrix_UB_22 -0.00834
_diffrn_orient_matrix_UB_23 -0.06345
_diffrn_orient_matrix_UB_31 -0.03269
_diffrn_orient_matrix_UB_32 -0.04072
_diffrn_orient_matrix_UB_33 0.01507
_diffrn_radiation_source 'fine-focus sealed tube'
_diffrn_radiation_type ' MoK\a'
_diffrn_radiation_wavelength_id all
_diffrn_reflns_av_R_equivalents 0.189
_diffrn_reflns_limit_h_max 9
_diffrn_reflns_limit_h_min -11
_diffrn_reflns_limit_k_max 17
_diffrn_reflns_limit_k_min -17
_diffrn_reflns_limit_l_max 21
_diffrn_reflns_limit_l_min -18
_diffrn_reflns_number 17196
_diffrn_reflns_theta_full 24.85
_diffrn_reflns_theta_max 24.85
_diffrn_reflns_theta_min 1.36
_exptl_absorpt_coefficient_mu 0.153
_exptl_absorpt_correction_T_max 3.631
_exptl_absorpt_correction_T_min 0.651
_exptl_absorpt_correction_type multi-scan
_exptl_absorpt_process_details
;
multi-scan from symmetry-related measurements
 Sortav (Blessing 1995)
;
_exptl_crystal_colour white
_exptl_crystal_density_diffrn 1.154
_exptl_crystal_density_method 'not measured'
_exptl_crystal_description Cube
_refine_diff_density_max 0.332
_refine_diff_density_min -0.380
_refine_diff_density_rms 0.100
_refine_ls_extinction_method none
_refine_ls_goodness_of_fit_ref 1.131
_refine_ls_hydrogen_treatment refxyz
_refine_ls_matrix_type full
_refine_ls_number_parameters 298
_refine_ls_number_reflns 4505
_refine_ls_number_restraints 0
_refine_ls_restrained_S_all 1.131
_refine_ls_R_factor_all 0.3227
_refine_ls_R_factor_gt 0.1294
_refine_ls_shift/su_max 0.057
_refine_ls_shift/su_mean 0.007
_refine_ls_structure_factor_coef Fsqd
_refine_ls_weighting_details 'calc w=1/[\s^2^(Fo^2^)+ (0.1000P)^2^+0.0000P] where P=(Fo^2^+2Fc^2^)/3'
_refine_ls_weighting_scheme calc
_refine_ls_wR_factor_gt 0.2825
_refine_ls_wR_factor_ref 0.3950
_reflns_number_gt 1369
_reflns_number_total 4505
_reflns_threshold_expression >2sigma(I)
_cod_data_source_file ic035373qsi20031127_125053_3.cif
_cod_data_source_block global
_cod_depositor_comments
;
The following automatic conversions were performed:
'_symmetry_cell_setting' value 'Monoclinic' changed to 'monoclinic'
according to '/home/saulius/struct/CIF-dictionaries/cif_core.dic'
dictionary named 'cif_core.dic' version 2.4.1 from 2010-06-29.

Automatic conversion script
Id: cif_fix_enum 1527 2010-12-29 10:47:43Z saulius 
;
_cod_original_sg_symbol_H-M 'P 21/c '
_cod_original_formula_sum 'C30 H33 Al N P '
_cod_database_code 4310762

loop_
_symmetry_equiv_pos_as_xyz
+X,+Y,+Z
-X,-Y,-Z
'-X,+Y+ 1/2,-Z+ 1/2'
'+X,-Y+ 1/2,+Z+ 1/2'

loop_
_atom_site_label
_atom_site_type_symbol
_atom_site_fract_x
_atom_site_fract_y
_atom_site_fract_z
_atom_site_U_iso_or_equiv
_atom_site_adp_type
_atom_site_occupancy
_atom_site_symmetry_multiplicity
_atom_site_calc_flag
_atom_site_refinement_flags
_atom_site_disorder_assembly
_atom_site_disorder_group
P1 P 0.4324(2) 0.2480(2) 0.14329(13) 0.0590(8) Uani 1 1 d . . .
Al1 Al 0.5209(3) 0.2496(3) 0.02447(15) 0.0695(10) Uani 1 1 d . . .
N1 N 0.6968(7) 0.2557(6) 0.0804(4) 0.064(2) Uani 1 1 d . . .
C1 C 0.4532(19) 0.3871(13) -0.0912(8) 0.170(8) Uani 1 1 d . . .
C2 C 0.4332(12) 0.3615(9) -0.0169(6) 0.098(5) Uani 1 1 d . . .
C3 C 0.3736(14) 0.1207(11) -0.0826(7) 0.139(6) Uani 1 1 d . . .
C4 C 0.5012(12) 0.1406(9) -0.0355(6) 0.093(4) Uani 1 1 d . . .
C5 C 0.3455(10) 0.3477(7) 0.1673(5) 0.053(3) Uani 1 1 d . . .
C6 C 0.4146(12) 0.4181(8) 0.2058(6) 0.084(4) Uani 1 1 d . . .
C7 C 0.3465(15) 0.4959(8) 0.2208(7) 0.094(4) Uani 1 1 d . . .
C8 C 0.2085(15) 0.5059(9) 0.2002(7) 0.094(4) Uani 1 1 d . . .
C9 C 0.1375(12) 0.4350(9) 0.1607(7) 0.094(4) Uani 1 1 d . . .
C10 C 0.2025(11) 0.3584(8) 0.1442(6) 0.074(3) Uani 1 1 d . . .
C11 C 0.3306(10) 0.1546(8) 0.1744(5) 0.061(3) Uani 1 1 d . . .
C12 C 0.2503(12) 0.1651(8) 0.2319(6) 0.080(3) Uani 1 1 d . . .
C13 C 0.1751(12) 0.0912(12) 0.2512(7) 0.102(5) Uani 1 1 d . . .
C14 C 0.1840(13) 0.0118(9) 0.2166(8) 0.097(4) Uani 1 1 d . . .
C15 C 0.2596(14) 0.0035(9) 0.1625(7) 0.100(4) Uani 1 1 d . . .
C16 C 0.3329(12) 0.0739(9) 0.1408(7) 0.087(4) Uani 1 1 d . . .
C17 C 0.6034(8) 0.2482(7) 0.1957(5) 0.057(2) Uani 1 1 d . . .
C18 C 0.6205(11) 0.2480(8) 0.2720(5) 0.071(3) Uani 1 1 d . . .
C19 C 0.7505(11) 0.2537(7) 0.3091(6) 0.070(3) Uani 1 1 d . . .
C20 C 0.8637(10) 0.2606(8) 0.2711(6) 0.074(3) Uani 1 1 d . . .
C21 C 0.8511(10) 0.2620(7) 0.1966(6) 0.064(3) Uani 1 1 d . . .
C22 C 0.7159(9) 0.2546(7) 0.1552(5) 0.055(2) Uani 1 1 d . . .
C23 C 0.8179(11) 0.2508(10) 0.0425(5) 0.075(3) Uani 1 1 d . . .
C24 C 0.8849(13) 0.1719(12) 0.0323(7) 0.100(5) Uani 1 1 d . . .
C25 C 0.8462(14) 0.0863(10) 0.0662(8) 0.123(5) Uani 1 1 d . . .
C26 C 0.9954(17) 0.1696(11) -0.0061(9) 0.114(6) Uani 1 1 d . . .
C27 C 1.0337(16) 0.2414(13) -0.0347(9) 0.120(7) Uani 1 1 d . . .
C28 C 0.9827(13) 0.3263(12) -0.0276(5) 0.111(6) Uani 1 1 d . . .
C29 C 0.8647(13) 0.3321(10) 0.0148(6) 0.078(3) Uani 1 1 d . . .
C30 C 0.8013(12) 0.4186(11) 0.0290(7) 0.115(5) Uani 1 1 d . . .
H1A H 0.4072 0.4422 -0.1052 0.204 Uiso 1 1 d R . .
H1B H 0.4202 0.3411 -0.1249 0.204 Uiso 1 1 d R . .
H1C H 0.5513 0.3943 -0.0915 0.204 Uiso 1 1 d R . .
H2A H 0.3341 0.3574 -0.0195 0.118 Uiso 1 1 d R . .
H2B H 0.4652 0.4106 0.0139 0.118 Uiso 1 1 d R . .
H3A H 0.3840 0.0658 -0.1081 0.166 Uiso 1 1 d R . .
H3B H 0.3541 0.1682 -0.1170 0.166 Uiso 1 1 d R . .
H3C H 0.2985 0.1152 -0.0535 0.166 Uiso 1 1 d R . .
H4A H 0.5705 0.1420 -0.0684 0.112 Uiso 1 1 d R . .
H4B H 0.5149 0.0890 -0.0049 0.112 Uiso 1 1 d R . .
H6 H 0.5120 0.4090 0.2193 0.100 Uiso 1 1 d R . .
H7 H 0.3960 0.5430 0.2477 0.113 Uiso 1 1 d R . .
H8 H 0.1613 0.5597 0.2108 0.113 Uiso 1 1 d R . .
H9 H 0.0409 0.4422 0.1438 0.113 Uiso 1 1 d R . .
H10 H 0.1542 0.3092 0.1195 0.089 Uiso 1 1 d R . .
H12 H 0.2474 0.2233 0.2533 0.096 Uiso 1 1 d R . .
H13 H 0.1234 0.0979 0.2920 0.123 Uiso 1 1 d R . .
H14 H 0.1337 -0.0390 0.2311 0.117 Uiso 1 1 d R . .
H15 H 0.2608 -0.0543 0.1401 0.120 Uiso 1 1 d R . .
H16 H 0.3830 0.0711 0.0992 0.104 Uiso 1 1 d R . .
H18 H 0.5405 0.2434 0.2976 0.085 Uiso 1 1 d R . .
H19 H 0.7614 0.2524 0.3613 0.084 Uiso 1 1 d R . .
H20 H 0.9552 0.2616 0.2970 0.089 Uiso 1 1 d R . .
H21 H 0.9304 0.2695 0.1707 0.077 Uiso 1 1 d R . .
H25A H 0.7684 0.0957 0.0928 0.148 Uiso 1 1 d R . .
H25B H 0.9232 0.0644 0.0986 0.148 Uiso 1 1 d R . .
H25C H 0.8221 0.0435 0.0283 0.148 Uiso 1 1 d R . .
H26 H 1.0439 0.1157 -0.0151 0.137 Uiso 1 1 d R . .
H27 H 1.1115 0.2366 -0.0619 0.144 Uiso 1 1 d R . .
H28 H 1.0181 0.3785 -0.0492 0.133 Uiso 1 1 d R . .
H30A H 0.7266 0.4069 0.0573 0.138 Uiso 1 1 d R . .
H30B H 0.7657 0.4472 -0.0157 0.138 Uiso 1 1 d R . .
H30C H 0.8680 0.4570 0.0559 0.138 Uiso 1 1 d R . .

loop_
_atom_site_aniso_label
_atom_site_aniso_U_11
_atom_site_aniso_U_22
_atom_site_aniso_U_33
_atom_site_aniso_U_23
_atom_site_aniso_U_13
_atom_site_aniso_U_12
P1 0.0502(15) 0.0568(18) 0.0697(16) 0.0049(17) 0.0066(11) -0.0021(17)
Al1 0.063(2) 0.077(3) 0.0668(19) 0.008(2) 0.0030(15) -0.002(2)
N1 0.054(5) 0.079(7) 0.059(5) 0.001(5) 0.004(4) -0.005(5)
C1 0.22(2) 0.18(2) 0.109(13) -0.025(12) 0.017(12) 0.026(16)
C2 0.086(9) 0.138(13) 0.068(8) 0.011(8) -0.003(6) -0.040(9)
C3 0.127(13) 0.137(15) 0.145(13) -0.042(11) -0.012(11) -0.055(11)
C4 0.080(9) 0.100(11) 0.102(9) -0.035(8) 0.017(7) 0.001(8)
C5 0.051(7) 0.042(7) 0.066(6) 0.004(5) 0.011(5) -0.004(5)
C6 0.070(8) 0.054(9) 0.122(10) 0.002(8) -0.009(7) -0.007(7)
C7 0.102(11) 0.049(9) 0.124(10) -0.019(7) -0.013(8) 0.004(8)
C8 0.092(11) 0.057(9) 0.136(11) -0.004(8) 0.020(9) 0.009(8)
C9 0.059(8) 0.074(10) 0.150(12) -0.008(9) 0.009(8) 0.013(8)
C10 0.053(8) 0.068(9) 0.101(9) -0.016(7) 0.010(6) 0.001(6)
C11 0.052(7) 0.061(8) 0.067(7) 0.003(6) -0.010(5) -0.013(6)
C12 0.095(9) 0.073(9) 0.078(8) 0.003(7) 0.037(7) -0.019(7)
C13 0.085(9) 0.131(14) 0.100(10) 0.023(10) 0.047(8) -0.004(10)
C14 0.080(10) 0.062(10) 0.154(13) -0.001(10) 0.025(9) -0.018(8)
C15 0.110(10) 0.057(9) 0.143(12) 0.013(8) 0.055(10) -0.023(8)
C16 0.100(10) 0.068(9) 0.096(9) -0.010(8) 0.027(7) -0.014(8)
C17 0.042(5) 0.046(6) 0.081(7) 0.008(6) -0.001(5) 0.011(6)
C18 0.064(7) 0.070(8) 0.079(7) 0.021(7) 0.011(6) -0.006(7)
C19 0.072(8) 0.062(7) 0.073(6) 0.010(7) -0.004(6) 0.013(7)
C20 0.050(6) 0.088(10) 0.083(8) 0.001(7) 0.006(5) 0.012(7)
C21 0.049(6) 0.061(8) 0.083(7) 0.002(6) 0.012(5) -0.002(6)
C22 0.041(6) 0.044(6) 0.079(7) 0.003(6) 0.009(5) 0.013(6)
C23 0.070(7) 0.093(10) 0.064(6) -0.001(8) 0.012(5) -0.036(9)
C24 0.064(9) 0.140(15) 0.099(10) -0.031(10) 0.017(7) 0.044(10)
C25 0.109(12) 0.074(11) 0.186(15) 0.014(11) 0.014(10) 0.016(9)
C26 0.110(13) 0.083(12) 0.151(15) -0.010(11) 0.025(10) -0.006(10)
C27 0.082(10) 0.161(19) 0.119(13) -0.070(15) 0.012(8) 0.033(13)
C28 0.082(10) 0.203(19) 0.047(7) 0.026(9) -0.003(6) -0.085(11)
C29 0.076(9) 0.081(10) 0.072(8) -0.006(7) -0.010(6) 0.013(8)
C30 0.075(9) 0.144(16) 0.119(11) 0.030(10) -0.014(8) -0.057(10)

loop_
_atom_type_symbol
_atom_type_description
_atom_type_scat_dispersion_real
_atom_type_scat_dispersion_imag
_atom_type_scat_source
C C 0.0033 0.0016 'International Tables Vol C Tables 4.2.6.8 and 6.1.1.4'
H H 0.0000 0.0000 'International Tables Vol C Tables 4.2.6.8 and 6.1.1.4'
Al Al 0.0645 0.0514 'International Tables Vol C Tables 4.2.6.8 and 6.1.1.4'
N N 0.0061 0.0033 'International Tables Vol C Tables 4.2.6.8 and 6.1.1.4'
P P 0.1023 0.0942 'International Tables Vol C Tables 4.2.6.8 and 6.1.1.4'

loop_
_diffrn_radiation_wavelength
0.71073

loop_
_geom_angle_atom_site_label_1
_geom_angle_atom_site_label_2
_geom_angle_atom_site_label_3
_geom_angle
_geom_angle_site_symmetry_1
_geom_angle_site_symmetry_3
_geom_angle_publ_flag
C5 P1 C17 107.0(5) . . ?
C5 P1 C11 105.6(5) . . ?
C17 P1 C11 108.9(4) . . ?
C5 P1 Al1 115.9(3) . . ?
C17 P1 Al1 94.8(3) . . ?
C11 P1 Al1 123.0(4) . . ?
N1 Al1 C4 111.7(5) . . ?
N1 Al1 C2 119.2(5) . . ?
C4 Al1 C2 118.1(5) . . ?
N1 Al1 P1 84.2(3) . . ?
C4 Al1 P1 118.4(4) . . ?
C2 Al1 P1 100.0(4) . . ?
C22 N1 C23 117.9(7) . . ?
C22 N1 Al1 123.8(6) . . ?
C23 N1 Al1 117.9(6) . . ?
C1 C2 Al1 119.0(11) . . ?
C3 C4 Al1 121.7(10) . . ?
C6 C5 C10 117.7(10) . . ?
C6 C5 P1 122.7(8) . . ?
C10 C5 P1 119.5(8) . . ?
C7 C6 C5 121.6(11) . . ?
C8 C7 C6 121.0(12) . . ?
C7 C8 C9 117.8(12) . . ?
C10 C9 C8 122.4(11) . . ?
C9 C10 C5 119.5(11) . . ?
C16 C11 C12 119.2(10) . . ?
C16 C11 P1 119.5(9) . . ?
C12 C11 P1 121.3(9) . . ?
C13 C12 C11 117.4(12) . . ?
C14 C13 C12 120.6(11) . . ?
C15 C14 C13 120.9(13) . . ?
C14 C15 C16 120.7(13) . . ?
C15 C16 C11 121.1(12) . . ?
C22 C17 C18 122.2(8) . . ?
C22 C17 P1 115.8(7) . . ?
C18 C17 P1 121.9(7) . . ?
C19 C18 C17 119.9(9) . . ?
C18 C19 C20 119.5(9) . . ?
C21 C20 C19 122.2(9) . . ?
C20 C21 C22 120.1(9) . . ?
N1 C22 C17 121.3(8) . . ?
N1 C22 C21 122.7(8) . . ?
C17 C22 C21 116.0(9) . . ?
C24 C23 C29 120.9(12) . . ?
C24 C23 N1 122.5(12) . . ?
C29 C23 N1 116.6(13) . . ?
C26 C24 C23 120.6(16) . . ?
C26 C24 C25 116.9(15) . . ?
C23 C24 C25 122.4(12) . . ?
C27 C26 C24 119.0(18) . . ?
C26 C27 C28 128.0(16) . . ?
C27 C28 C29 114.7(14) . . ?
C23 C29 C28 116.6(13) . . ?
C23 C29 C30 122.2(12) . . ?
C28 C29 C30 121.2(15) . . ?
C2 C1 H1A 111.8 . . ?
C2 C1 H1B 110.6 . . ?
H1A C1 H1B 109.4 . . ?
C2 C1 H1C 106.0 . . ?
H1A C1 H1C 109.4 . . ?
H1B C1 H1C 109.5 . . ?
C1 C2 H2A 102.3 . . ?
Al1 C2 H2A 110.3 . . ?
C1 C2 H2B 106.7 . . ?
Al1 C2 H2B 108.8 . . ?
H2A C2 H2B 109.4 . . ?
C4 C3 H3A 109.7 . . ?
C4 C3 H3B 109.4 . . ?
H3A C3 H3B 109.5 . . ?
C4 C3 H3C 109.3 . . ?
H3A C3 H3C 109.5 . . ?
H3B C3 H3C 109.4 . . ?
C3 C4 H4A 103.6 . . ?
Al1 C4 H4A 108.1 . . ?
C3 C4 H4B 103.7 . . ?
Al1 C4 H4B 109.7 . . ?
H4A C4 H4B 109.5 . . ?
C7 C6 H6 123.2 . . ?
C5 C6 H6 115.2 . . ?
C8 C7 H7 118.9 . . ?
C6 C7 H7 120.1 . . ?
C7 C8 H8 120.9 . . ?
C9 C8 H8 121.2 . . ?
C10 C9 H9 118.8 . . ?
C8 C9 H9 118.7 . . ?
C9 C10 H10 122.7 . . ?
C5 C10 H10 117.7 . . ?
C13 C12 H12 125.0 . . ?
C11 C12 H12 117.5 . . ?
C14 C13 H13 122.0 . . ?
C12 C13 H13 117.1 . . ?
C15 C14 H14 119.1 . . ?
C13 C14 H14 120.0 . . ?
C14 C15 H15 116.7 . . ?
C16 C15 H15 122.6 . . ?
C15 C16 H16 122.4 . . ?
C11 C16 H16 116.3 . . ?
C19 C18 H18 120.6 . . ?
C17 C18 H18 119.4 . . ?
C18 C19 H19 119.4 . . ?
C20 C19 H19 121.0 . . ?
C21 C20 H20 118.1 . . ?
C19 C20 H20 119.6 . . ?
C20 C21 H21 121.5 . . ?
C22 C21 H21 118.4 . . ?
C24 C25 H25A 109.9 . . ?
C24 C25 H25B 109.9 . . ?
H25A C25 H25B 109.4 . . ?
C24 C25 H25C 108.6 . . ?
H25A C25 H25C 109.5 . . ?
H25B C25 H25C 109.5 . . ?
C27 C26 H26 117.7 . . ?
C24 C26 H26 123.2 . . ?
C26 C27 H27 116.2 . . ?
C28 C27 H27 115.7 . . ?
C27 C28 H28 124.2 . . ?
C29 C28 H28 121.1 . . ?
C29 C30 H30A 107.2 . . ?
C29 C30 H30B 110.8 . . ?
H30A C30 H30B 109.5 . . ?
C29 C30 H30C 110.4 . . ?
H30A C30 H30C 109.5 . . ?
H30B C30 H30C 109.4 . . ?

loop_
_geom_bond_atom_site_label_1
_geom_bond_atom_site_label_2
_geom_bond_distance
_geom_bond_site_symmetry_2
_geom_bond_publ_flag
P1 C5 1.798(10) . ?
P1 C17 1.824(9) . ?
P1 C11 1.845(10) . ?
P1 Al1 2.456(4) . ?
Al1 N1 1.894(8) . ?
Al1 C4 1.973(12) . ?
Al1 C2 1.993(13) . ?
N1 C22 1.377(11) . ?
N1 C23 1.441(12) . ?
C1 C2 1.464(16) . ?
C3 C4 1.460(14) . ?
C5 C6 1.401(14) . ?
C5 C10 1.414(13) . ?
C6 C7 1.385(15) . ?
C7 C8 1.360(15) . ?
C8 C9 1.421(16) . ?
C9 C10 1.363(15) . ?
C11 C16 1.362(14) . ?
C11 C12 1.401(13) . ?
C12 C13 1.396(16) . ?
C13 C14 1.360(17) . ?
C14 C15 1.316(16) . ?
C15 C16 1.360(15) . ?
C17 C22 1.399(12) . ?
C17 C18 1.404(12) . ?
C18 C19 1.369(13) . ?
C19 C20 1.379(13) . ?
C20 C21 1.370(13) . ?
C21 C22 1.447(13) . ?
C23 C24 1.374(18) . ?
C23 C29 1.417(16) . ?
C24 C26 1.358(17) . ?
C24 C25 1.495(19) . ?
C26 C27 1.27(2) . ?
C27 C28 1.38(2) . ?
C28 C29 1.467(16) . ?
C29 C30 1.473(17) . ?
C1 H1A 0.9603 . ?
C1 H1B 0.9598 . ?
C1 H1C 0.9602 . ?
C2 H2A 0.9607 . ?
C2 H2B 0.9604 . ?
C3 H3A 0.9601 . ?
C3 H3B 0.9595 . ?
C3 H3C 0.9604 . ?
C4 H4A 0.9601 . ?
C4 H4B 0.9590 . ?
C6 H6 0.9601 . ?
C7 H7 0.9602 . ?
C8 H8 0.9594 . ?
C9 H9 0.9604 . ?
C10 H10 0.9609 . ?
C12 H12 0.9600 . ?
C13 H13 0.9606 . ?
C14 H14 0.9601 . ?
C15 H15 0.9613 . ?
C16 H16 0.9595 . ?
C18 H18 0.9595 . ?
C19 H19 0.9606 . ?
C20 H20 0.9599 . ?
C21 H21 0.9610 . ?
C25 H25A 0.9601 . ?
C25 H25B 0.9607 . ?
C25 H25C 0.9596 . ?
C26 H26 0.9597 . ?
C27 H27 0.9592 . ?
C28 H28 0.9607 . ?
C30 H30A 0.9601 . ?
C30 H30B 0.9603 . ?
C30 H30C 0.9614 . ?
